data_4343982
loop_
_publ_author_name
'Stylianou, Marios'
'Drouza, Chryssoula'
'Giapintzakis, John'
'Athanasopoulos, Georgios I.'
'Keramidas, Anastasios D.'

_publ_section_title
;
 Aerial Oxidation of a V(IV)-Iminopyridine Hydroquinonate Complex: A Trap
 for the V(IV)-Semiquinonate Radical Intermediate.
;
_journal_issue 15
_journal_name_full 'Inorganic chemistry'
_journal_page_first 7218
_journal_page_last 7229
_journal_paper_doi 10.1021/acs.inorgchem.5b00571
_journal_volume 54
_journal_year 2015
_chemical_formula_sum 'C32 H30 N6 O6 V2'
_chemical_formula_weight 696.50
_chemical_name_systematic
;
 ?
;
_space_group_IT_number 2
_symmetry_cell_setting triclinic
_symmetry_space_group_name_Hall '-P 1'
_symmetry_space_group_name_H-M 'P -1'
_atom_sites_solution_hydrogens geom
_atom_sites_solution_primary direct
_atom_sites_solution_secondary difmap
_audit_creation_method SHELXL-97
_cell_angle_alpha 97.637(10)
_cell_angle_beta 101.977(11)
_cell_angle_gamma 102.252(11)
_cell_formula_units_Z 1
_cell_length_a 6.5655(9)
_cell_length_b 10.0810(13)
_cell_length_c 11.7778(14)
_cell_measurement_temperature 100
_cell_volume 732.32(17)
_computing_structure_refinement 'SHELXL-97 (Sheldrick, 1997)'
_diffrn_ambient_temperature 100
_diffrn_measured_fraction_theta_full 0.979
_diffrn_measured_fraction_theta_max 0.697
_diffrn_measurement_device_type 'KM4 XCALIBUR2'
_diffrn_radiation_monochromator graphite
_diffrn_radiation_source 'fine-focus sealed tube'
_diffrn_radiation_type MoK\a
_diffrn_radiation_wavelength 0.71073
_diffrn_reflns_av_R_equivalents 0.0671
_diffrn_reflns_av_sigmaI/netI 0.0945
_diffrn_reflns_limit_h_max 9
_diffrn_reflns_limit_h_min -9
_diffrn_reflns_limit_k_max 15
_diffrn_reflns_limit_k_min -14
_diffrn_reflns_limit_l_max 16
_diffrn_reflns_limit_l_min -18
_diffrn_reflns_number 9306
_diffrn_reflns_theta_full 25.242
_diffrn_reflns_theta_max 34.75
_diffrn_reflns_theta_min 3.68
_exptl_absorpt_coefficient_mu 0.696
_exptl_absorpt_correction_T_max 0.956
_exptl_absorpt_correction_T_min 0.916
_exptl_absorpt_correction_type analytical
_exptl_crystal_colour brown
_exptl_crystal_density_diffrn 1.579
_exptl_crystal_density_method 'not measured'
_exptl_crystal_description plate
_exptl_crystal_F_000 358
_exptl_crystal_size_max 0.1524
_exptl_crystal_size_mid 0.1044
_exptl_crystal_size_min 0.0642
_refine_diff_density_max 1.202
_refine_diff_density_min -1.178
_refine_diff_density_rms 0.138
_refine_ls_extinction_method none
_refine_ls_goodness_of_fit_ref 1.060
_refine_ls_hydrogen_treatment mixed
_refine_ls_matrix_type full
_refine_ls_number_parameters 208
_refine_ls_number_reflns 4414
_refine_ls_number_restraints 0
_refine_ls_restrained_S_all 1.060
_refine_ls_R_factor_all 0.1187
_refine_ls_R_factor_gt 0.0787
_refine_ls_shift/su_max 0.000
_refine_ls_shift/su_mean 0.000
_refine_ls_structure_factor_coef Fsqd
_refine_ls_weighting_details 'calc w=1/[\s^2^(Fo^2^)+(0.1257P)^2^+0.0000P] where P=(Fo^2^+2Fc^2^)/3'
_refine_ls_weighting_scheme calc
_refine_ls_wR_factor_gt 0.1998
_refine_ls_wR_factor_ref 0.2325
_reflns_number_gt 2757
_reflns_number_total 4414
_reflns_threshold_expression >2sigma(I)
_cod_data_source_file ic5b00571_si_008.cif
_cod_data_source_block V4
_cod_depositor_comments 'Adding full bibliography for 4343981--4343988.cif.'
_cod_original_cell_volume 732.32(16)
_cod_original_sg_symbol_H-M P-1
_cod_database_code 4343982

loop_
_symmetry_equiv_pos_as_xyz
'x, y, z'
'-x, -y, -z'

loop_
_atom_site_label
_atom_site_type_symbol
_atom_site_fract_x
_atom_site_fract_y
_atom_site_fract_z
_atom_site_U_iso_or_equiv
_atom_site_adp_type
_atom_site_occupancy
_atom_site_symmetry_multiplicity
_atom_site_calc_flag
_atom_site_refinement_flags
V1 V 0.46862(10) 0.21958(6) 0.20930(5) 0.0190(2) Uani 1 1 d .
O2 O 0.3498(5) 0.3433(3) 0.1860(2) 0.0238(6) Uani 1 1 d .
O3 O 0.3044(4) 0.0747(3) 0.1310(2) 0.0228(6) Uani 1 1 d .
O1 O 0.4549(4) 0.2027(3) 0.3668(2) 0.0196(5) Uani 1 1 d .
N1 N 0.7408(5) 0.1092(3) 0.2472(2) 0.0171(6) Uani 1 1 d .
N2 N 0.7826(5) 0.3871(3) 0.2995(2) 0.0198(6) Uani 1 1 d .
N3 N 0.6304(5) 0.2514(3) 0.0697(3) 0.0198(6) Uani 1 1 d .
C2 C 0.4018(6) 0.1016(4) 0.5314(3) 0.0185(7) Uani 1 1 d .
H2 H 0.3342 0.1702 0.5521 0.022 Uiso 1 1 calc R
C10 C 0.7981(7) 0.5230(4) 0.3055(3) 0.0224(8) Uani 1 1 d .
H10 H 0.6757 0.5520 0.2756 0.027 Uiso 1 1 calc R
C11 C 0.8007(6) 0.0754(4) 0.1338(3) 0.0189(7) Uani 1 1 d .
H11A H 0.7045 -0.0106 0.0883 0.023 Uiso 1 1 calc R
H11B H 0.9457 0.0628 0.1498 0.023 Uiso 1 1 calc R
C9 C 0.9903(7) 0.6220(4) 0.3549(3) 0.0282(9) Uani 1 1 d .
H9 H 0.9960 0.7156 0.3603 0.034 Uiso 1 1 calc R
C7 C 1.1579(6) 0.4385(4) 0.3878(3) 0.0246(8) Uani 1 1 d .
H7 H 1.2789 0.4063 0.4137 0.030 Uiso 1 1 calc R
C12 C 0.7885(6) 0.1880(4) 0.0630(3) 0.0189(7) Uani 1 1 d .
C6 C 0.9586(6) 0.3468(4) 0.3404(3) 0.0188(7) Uani 1 1 d .
C3 C 0.5769(6) -0.0051(4) 0.3957(3) 0.0194(7) Uani 1 1 d .
C4 C 0.6526(6) -0.0230(4) 0.2838(3) 0.0198(7) Uani 1 1 d .
H4A H 0.7627 -0.0740 0.2943 0.024 Uiso 1 1 calc R
H4B H 0.5331 -0.0780 0.2205 0.024 Uiso 1 1 calc R
C15 C 0.7268(7) 0.3796(4) -0.0760(3) 0.0256(8) Uani 1 1 d .
H15 H 0.7013 0.4436 -0.1238 0.031 Uiso 1 1 calc R
C5 C 0.9289(6) 0.1938(4) 0.3391(3) 0.0188(7) Uani 1 1 d .
H5A H 1.0569 0.1673 0.3259 0.023 Uiso 1 1 calc R
H5B H 0.9121 0.1749 0.4157 0.023 Uiso 1 1 calc R
C16 C 0.5971(7) 0.3441(4) -0.0002(3) 0.0247(8) Uani 1 1 d .
H16 H 0.4839 0.3855 0.0025 0.030 Uiso 1 1 calc R
C13 C 0.9268(6) 0.2212(4) -0.0099(3) 0.0233(8) Uani 1 1 d .
H13 H 1.0388 0.1784 -0.0116 0.028 Uiso 1 1 calc R
C1 C 0.4778(6) 0.1006(4) 0.4275(3) 0.0181(7) Uani 1 1 d .
C14 C 0.8956(7) 0.3174(4) -0.0789(3) 0.0260(8) Uani 1 1 d .
H14 H 0.9871 0.3411 -0.1276 0.031 Uiso 1 1 calc R
C8 C 1.1734(7) 0.5776(4) 0.3958(3) 0.0267(8) Uani 1 1 d .
H8 H 1.3049 0.6412 0.4283 0.032 Uiso 1 1 calc R

loop_
_atom_site_aniso_label
_atom_site_aniso_U_11
_atom_site_aniso_U_22
_atom_site_aniso_U_33
_atom_site_aniso_U_23
_atom_site_aniso_U_13
_atom_site_aniso_U_12
V1 0.0237(4) 0.0202(3) 0.0175(3) 0.0093(2) 0.0098(2) 0.0067(3)
O2 0.0317(15) 0.0260(14) 0.0205(13) 0.0109(10) 0.0130(11) 0.0112(12)
O3 0.0252(14) 0.0222(14) 0.0206(13) 0.0050(10) 0.0076(10) 0.0023(11)
O1 0.0290(14) 0.0171(12) 0.0181(12) 0.0098(9) 0.0131(10) 0.0064(10)
N1 0.0223(16) 0.0176(14) 0.0148(13) 0.0065(11) 0.0096(11) 0.0048(12)
N2 0.0284(17) 0.0212(15) 0.0139(13) 0.0093(11) 0.0107(11) 0.0059(13)
N3 0.0243(16) 0.0207(16) 0.0185(14) 0.0101(12) 0.0112(12) 0.0046(12)
C2 0.0230(18) 0.0188(17) 0.0164(16) 0.0063(13) 0.0101(13) 0.0042(14)
C10 0.035(2) 0.0153(17) 0.0200(17) 0.0072(13) 0.0124(15) 0.0058(15)
C11 0.0253(19) 0.0192(17) 0.0170(16) 0.0075(13) 0.0130(13) 0.0059(14)
C9 0.048(3) 0.0191(19) 0.0227(19) 0.0087(15) 0.0197(17) 0.0051(18)
C7 0.025(2) 0.029(2) 0.0183(17) 0.0023(15) 0.0113(14) 0.0005(16)
C12 0.0278(19) 0.0169(17) 0.0134(15) 0.0045(12) 0.0086(13) 0.0040(14)
C6 0.0244(19) 0.0194(17) 0.0140(15) 0.0056(12) 0.0101(13) 0.0016(14)
C3 0.0261(19) 0.0174(17) 0.0164(15) 0.0055(13) 0.0097(13) 0.0035(14)
C4 0.0277(19) 0.0178(17) 0.0182(16) 0.0081(13) 0.0124(13) 0.0057(14)
C15 0.039(2) 0.0234(19) 0.0198(17) 0.0134(14) 0.0134(15) 0.0072(17)
C5 0.0203(18) 0.0190(17) 0.0181(16) 0.0077(13) 0.0054(12) 0.0038(14)
C16 0.033(2) 0.025(2) 0.0225(18) 0.0118(15) 0.0122(15) 0.0120(17)
C13 0.027(2) 0.026(2) 0.0223(18) 0.0089(15) 0.0152(14) 0.0073(16)
C1 0.0262(19) 0.0149(16) 0.0144(15) 0.0074(12) 0.0087(12) 0.0009(13)
C14 0.034(2) 0.028(2) 0.0216(18) 0.0128(15) 0.0166(15) 0.0051(17)
C8 0.030(2) 0.024(2) 0.0228(18) 0.0044(14) 0.0122(15) -0.0060(16)

loop_
_atom_type_symbol
_atom_type_description
_atom_type_scat_dispersion_real
_atom_type_scat_dispersion_imag
_atom_type_scat_source
C C 0.0033 0.0016 'International Tables Vol C Tables 4.2.6.8 and 6.1.1.4'
H H 0.0000 0.0000 'International Tables Vol C Tables 4.2.6.8 and 6.1.1.4'
N N 0.0061 0.0033 'International Tables Vol C Tables 4.2.6.8 and 6.1.1.4'
O O 0.0106 0.0060 'International Tables Vol C Tables 4.2.6.8 and 6.1.1.4'
V V 0.3005 0.5294 'International Tables Vol C Tables 4.2.6.8 and 6.1.1.4'

loop_
_geom_angle_atom_site_label_1
_geom_angle_atom_site_label_2
_geom_angle_atom_site_label_3
_geom_angle
_geom_angle_site_symmetry_1
O2 V1 O3 107.26(14) .
O2 V1 O1 102.57(12) .
O3 V1 O1 102.80(13) .
O2 V1 N3 92.05(12) .
O3 V1 N3 92.26(13) .
O1 V1 N3 154.63(12) .
O2 V1 N1 159.35(13) .
O3 V1 N1 90.32(12) .
O1 V1 N1 83.38(10) .
N3 V1 N1 76.15(11) .
O2 V1 N2 88.22(13) .
O3 V1 N2 160.74(13) .
O1 V1 N2 84.32(11) .
N3 V1 N2 75.42(11) .
N1 V1 N2 72.56(11) .
C1 O1 V1 131.6(2) .
C5 N1 C11 110.8(3) .
C5 N1 C4 110.5(3) .
C11 N1 C4 108.2(3) .
C5 N1 V1 112.6(2) .
C11 N1 V1 106.8(2) .
C4 N1 V1 107.8(2) .
C6 N2 C10 118.3(3) .
C6 N2 V1 118.4(2) .
C10 N2 V1 123.2(3) .
C12 N3 C16 119.2(3) .
C12 N3 V1 117.6(2) .
C16 N3 V1 122.7(3) .
C3 C2 C1 123.3(3) 2_656
N2 C10 C9 122.4(4) .
N1 C11 C12 111.1(3) .
C8 C9 C10 118.4(4) .
C8 C7 C6 118.9(4) .
N3 C12 C13 121.5(3) .
N3 C12 C11 116.1(3) .
C13 C12 C11 122.3(3) .
N2 C6 C7 122.9(4) .
N2 C6 C5 116.0(3) .
C7 C6 C5 121.0(3) .
C2 C3 C1 118.7(3) 2_656
C2 C3 C4 117.9(3) 2_656
C1 C3 C4 123.3(3) .
N1 C4 C3 114.3(3) .
C16 C15 C14 118.5(4) .
N1 C5 C6 112.7(3) .
N3 C16 C15 121.9(4) .
C14 C13 C12 119.1(4) .
O1 C1 C3 124.3(3) .
O1 C1 C2 117.7(3) .
C3 C1 C2 118.0(3) .
C13 C14 C15 119.7(4) .
C7 C8 C9 119.1(4) .

loop_
_geom_bond_atom_site_label_1
_geom_bond_atom_site_label_2
_geom_bond_distance
_geom_bond_site_symmetry_2
V1 O2 1.630(3) .
V1 O3 1.645(3) .
V1 O1 1.903(2) .
V1 N3 2.157(3) .
V1 N1 2.297(3) .
V1 N2 2.317(3) .
O1 C1 1.345(4) .
N1 C5 1.475(4) .
N1 C11 1.486(4) .
N1 C4 1.491(5) .
N2 C6 1.324(5) .
N2 C10 1.343(5) .
N3 C12 1.340(5) .
N3 C16 1.348(5) .
C2 C3 1.390(5) 2_656
C2 C1 1.415(5) .
C10 C9 1.390(6) .
C11 C12 1.501(5) .
C9 C8 1.386(6) .
C7 C8 1.373(6) .
C7 C6 1.388(5) .
C12 C13 1.395(5) .
C6 C5 1.511(5) .
C3 C2 1.390(5) 2_656
C3 C1 1.410(5) .
C3 C4 1.505(5) .
C15 C16 1.386(6) .
C15 C14 1.389(6) .
C13 C14 1.366(5) .
